data_7205755
loop_
_publ_author_name
'Sarma, Bipul'
'Thakuria, Ranjit'
'Nath, Naba K.'
'Nangia, Ashwini'

_publ_section_title
;
 Crystal structures of mirtazapine molecular salts
;
_journal_issue 9
_journal_name_full CrystEngComm
_journal_page_first 3232
_journal_paper_doi 10.1039/c0ce00746c
_journal_volume 13
_journal_year 2011
_chemical_formula_sum 'C21 H25 N3 O5'
_chemical_formula_weight 399.44
_chemical_name_systematic
;
?
;
_space_group_IT_number 15
_symmetry_cell_setting monoclinic
_symmetry_space_group_name_Hall '-C 2yc'
_symmetry_space_group_name_H-M 'C 1 2/c 1'
_atom_sites_solution_hydrogens geom
_atom_sites_solution_primary direct
_atom_sites_solution_secondary difmap
_audit_creation_method SHELXL-97
_cell_angle_alpha 90.00
_cell_angle_beta 102.753(3)
_cell_angle_gamma 90.00
_cell_formula_units_Z 8
_cell_length_a 25.244(4)
_cell_length_b 18.525(3)
_cell_length_c 8.9052(13)
_cell_measurement_reflns_used 4660
_cell_measurement_temperature 298(2)
_cell_measurement_theta_max 22.83
_cell_measurement_theta_min 2.56
_cell_volume 4061.7(11)
_computing_cell_refinement 'Bruker SMART'
_computing_data_collection 'Bruker SMART'
_computing_data_reduction 'Bruker SAINT'
_computing_molecular_graphics 'Bruker SHELXTL'
_computing_publication_material 'Bruker SHELXTL'
_computing_structure_refinement 'SHELXL-97 (Sheldrick, 1997)'
_computing_structure_solution 'SHELXS-97 (Sheldrick, 1990)'
_diffrn_ambient_temperature 298(2)
_diffrn_measured_fraction_theta_full 0.997
_diffrn_measured_fraction_theta_max 0.997
_diffrn_measurement_device_type 'CCD area detector'
_diffrn_measurement_method 'phi and omega scans'
_diffrn_radiation_monochromator graphite
_diffrn_radiation_source 'fine-focus sealed tube'
_diffrn_radiation_type MoK\a
_diffrn_radiation_wavelength 0.71073
_diffrn_reflns_av_R_equivalents 0.0349
_diffrn_reflns_av_sigmaI/netI 0.0247
_diffrn_reflns_limit_h_max 30
_diffrn_reflns_limit_h_min -31
_diffrn_reflns_limit_k_max 22
_diffrn_reflns_limit_k_min -22
_diffrn_reflns_limit_l_max 10
_diffrn_reflns_limit_l_min -10
_diffrn_reflns_number 20808
_diffrn_reflns_theta_full 25.99
_diffrn_reflns_theta_max 25.99
_diffrn_reflns_theta_min 1.38
_exptl_absorpt_coefficient_mu 0.094
_exptl_absorpt_correction_T_max 0.9851
_exptl_absorpt_correction_T_min 0.9759
_exptl_absorpt_correction_type multi-scan
_exptl_absorpt_process_details 'Bruker AXS SADABS program'
_exptl_crystal_colour colorless
_exptl_crystal_density_diffrn 1.306
_exptl_crystal_density_method 'not measured'
_exptl_crystal_description block
_exptl_crystal_F_000 1696
_exptl_crystal_size_max 0.26
_exptl_crystal_size_mid 0.21
_exptl_crystal_size_min 0.16
_refine_diff_density_max 0.251
_refine_diff_density_min -0.191
_refine_diff_density_rms 0.042
_refine_ls_extinction_method none
_refine_ls_goodness_of_fit_ref 1.134
_refine_ls_hydrogen_treatment mixed
_refine_ls_matrix_type full
_refine_ls_number_parameters 284
_refine_ls_number_reflns 3977
_refine_ls_number_restraints 0
_refine_ls_restrained_S_all 1.134
_refine_ls_R_factor_all 0.0932
_refine_ls_R_factor_gt 0.0791
_refine_ls_shift/su_max 0.000
_refine_ls_shift/su_mean 0.000
_refine_ls_structure_factor_coef Fsqd
_refine_ls_weighting_details 'calc w=1/[\s^2^(Fo^2^)+(0.0839P)^2^+4.0281P] where P=(Fo^2^+2Fc^2^)/3'
_refine_ls_weighting_scheme calc
_refine_ls_wR_factor_gt 0.1917
_refine_ls_wR_factor_ref 0.2020
_reflns_number_gt 3300
_reflns_number_total 3977
_reflns_threshold_expression >2sigma(I)
_cod_data_source_file c0ce00746c.txt
_cod_data_source_block Mrtz-fumarate-hydrate
_cod_depositor_comments
;
The following automatic conversions were performed:
'_symmetry_cell_setting' value 'Monoclinic' changed to 'monoclinic'
according to '/home/saulius/struct/CIF-dictionaries/cif_core.dic'
dictionary named 'cif_core.dic' version 2.4.1 from 2010-06-29.

Automatic conversion script
Id: cif_fix_enum 1555 2011-01-17 13:19:09Z saulius 
;
_cod_original_cell_volume 4061.9(10)
_cod_original_sg_symbol_H-M 'C2/c '
_cod_database_code 7205755

loop_
_symmetry_equiv_pos_as_xyz
'x, y, z'
'-x, y, -z+1/2'
'x+1/2, y+1/2, z'
'-x+1/2, y+1/2, -z+1/2'
'-x, -y, -z'
'x, -y, z-1/2'
'-x+1/2, -y+1/2, -z'
'x+1/2, -y+1/2, z-1/2'

loop_
_atom_site_label
_atom_site_type_symbol
_atom_site_fract_x
_atom_site_fract_y
_atom_site_fract_z
_atom_site_U_iso_or_equiv
_atom_site_adp_type
_atom_site_occupancy
_atom_site_symmetry_multiplicity
_atom_site_calc_flag
_atom_site_refinement_flags
_atom_site_disorder_assembly
_atom_site_disorder_group
C1 C 0.15116(12) 0.19211(17) 0.2961(4) 0.0648(8) Uani 1 1 d . . .
H1 H 0.1373 0.2223 0.3614 0.078 Uiso 1 1 calc R . .
C2 C 0.11749(12) 0.1421(2) 0.2140(4) 0.0759(9) Uani 1 1 d . . .
H2 H 0.0820 0.1369 0.2256 0.091 Uiso 1 1 calc R . .
C3 C 0.13747(12) 0.09882(17) 0.1123(4) 0.0693(8) Uani 1 1 d . . .
H3 H 0.1150 0.0650 0.0526 0.083 Uiso 1 1 calc R . .
C4 C 0.19031(10) 0.10585(13) 0.0997(3) 0.0495(6) Uani 1 1 d . . .
C5 C 0.21439(12) 0.06377(15) -0.0122(3) 0.0566(7) Uani 1 1 d . . .
H5A H 0.1858 0.0384 -0.0832 0.068 Uiso 1 1 calc R . .
H5B H 0.2317 0.0967 -0.0714 0.068 Uiso 1 1 calc R . .
C6 C 0.25533(12) 0.01052(14) 0.0693(3) 0.0535(7) Uani 1 1 d . . .
C7 C 0.24732(16) -0.06260(15) 0.0380(4) 0.0710(9) Uani 1 1 d . . .
H7 H 0.2166 -0.0771 -0.0341 0.085 Uiso 1 1 calc R . .
C8 C 0.28266(19) -0.11344(18) 0.1087(4) 0.0837(12) Uani 1 1 d . . .
H8 H 0.2764 -0.1620 0.0847 0.100 Uiso 1 1 calc R . .
C9 C 0.32816(19) -0.09247(18) 0.2167(4) 0.0844(12) Uani 1 1 d . . .
H9 H 0.3533 -0.1268 0.2639 0.101 Uiso 1 1 calc R . .
C10 C 0.33629(15) -0.01961(17) 0.2548(3) 0.0715(9) Uani 1 1 d . . .
H10 H 0.3661 -0.0058 0.3308 0.086 Uiso 1 1 calc R . .
C11 C 0.30022(11) 0.03242(14) 0.1803(3) 0.0510(6) Uani 1 1 d . . .
C12 C 0.31699(10) 0.11056(13) 0.2205(3) 0.0441(6) Uani 1 1 d . . .
C13 C 0.36341(10) 0.12808(16) 0.1434(3) 0.0538(7) Uani 1 1 d . . .
H13A H 0.3915 0.0917 0.1716 0.065 Uiso 1 1 calc R . .
H13B H 0.3502 0.1263 0.0326 0.065 Uiso 1 1 calc R . .
C14 C 0.34489(12) 0.25636(16) 0.1596(4) 0.0657(8) Uani 1 1 d . . .
H14A H 0.3306 0.2616 0.0497 0.079 Uiso 1 1 calc R . .
H14B H 0.3607 0.3021 0.1991 0.079 Uiso 1 1 calc R . .
C15 C 0.29963(11) 0.23744(15) 0.2365(3) 0.0588(7) Uani 1 1 d . . .
H15A H 0.3134 0.2345 0.3469 0.071 Uiso 1 1 calc R . .
H15B H 0.2720 0.2747 0.2161 0.071 Uiso 1 1 calc R . .
C16 C 0.22238(9) 0.15703(12) 0.1948(3) 0.0432(5) Uani 1 1 d . . .
C17 C 0.43210(14) 0.2164(2) 0.1080(4) 0.0889(12) Uani 1 1 d . . .
H17A H 0.4178 0.2191 -0.0011 0.133 Uiso 1 1 calc R . .
H17B H 0.4590 0.1789 0.1296 0.133 Uiso 1 1 calc R . .
H17C H 0.4484 0.2617 0.1444 0.133 Uiso 1 1 calc R . .
C18 C 0.03715(14) 0.0861(3) 0.5877(4) 0.0880(12) Uani 1 1 d . . .
C19 C 0.01599(12) 0.0120(2) 0.5641(4) 0.0847(11) Uani 1 1 d . . .
H19 H 0.0258 -0.0203 0.6454 0.102 Uiso 1 1 calc R . .
C20 C 0.04546(15) 0.3171(4) 0.4525(4) 0.1099(19) Uani 1 1 d . . .
C21A C 0.0101(3) 0.3393(4) 0.3007(7) 0.0683(17) Uani 0.50 1 d P . 1
H21A H 0.0038 0.3869 0.3255 0.082 Uiso 0.50 1 calc PR . 1
C21B C 0.0093(3) 0.2893(4) 0.2903(6) 0.0553(15) Uani 0.50 1 d P . 2
H21B H 0.0144 0.2398 0.3041 0.066 Uiso 0.50 1 calc PR . 2
H3A H 0.4030(14) 0.2011(18) 0.291(4) 0.084(10) Uiso 1 1 d . . .
N1 N 0.20316(9) 0.20047(11) 0.2885(2) 0.0510(5) Uani 1 1 d . . .
N2 N 0.27587(8) 0.16817(10) 0.1784(2) 0.0458(5) Uani 1 1 d . . .
N3 N 0.38728(9) 0.19993(14) 0.1871(3) 0.0588(6) Uani 1 1 d . . .
O1 O 0.06631(14) 0.1039(2) 0.7076(3) 0.1276(12) Uani 1 1 d . . .
O2 O 0.02202(10) 0.1300(2) 0.4702(3) 0.1006(9) Uani 1 1 d . . .
O3 O 0.05944(10) 0.2595(2) 0.5192(3) 0.0993(9) Uani 1 1 d . . .
O4 O 0.05984(17) 0.3740(3) 0.5120(5) 0.1583(19) Uani 1 1 d . . .
O5 O 0.4660(2) 0.0155(3) 0.0971(8) 0.227(3) Uani 1 1 d . . .
H2A H 0.042(3) 0.194(4) 0.502(7) 0.18(2) Uiso 1 1 d . . .
H12 H 0.3299(9) 0.1125(12) 0.330(3) 0.037(6) Uiso 1 1 d . . .

loop_
_atom_site_aniso_label
_atom_site_aniso_U_11
_atom_site_aniso_U_22
_atom_site_aniso_U_33
_atom_site_aniso_U_23
_atom_site_aniso_U_13
_atom_site_aniso_U_12
C1 0.0549(16) 0.0709(19) 0.0698(18) -0.0086(15) 0.0158(14) 0.0100(14)
C2 0.0474(16) 0.089(2) 0.095(2) -0.0102(19) 0.0233(16) -0.0038(16)
C3 0.0537(17) 0.072(2) 0.080(2) -0.0154(16) 0.0099(15) -0.0189(14)
C4 0.0485(14) 0.0468(14) 0.0519(14) -0.0039(11) 0.0084(11) -0.0069(11)
C5 0.0618(16) 0.0561(16) 0.0502(14) -0.0138(12) 0.0089(12) -0.0133(13)
C6 0.0744(18) 0.0484(14) 0.0452(13) -0.0080(11) 0.0292(13) -0.0079(13)
C7 0.110(3) 0.0477(16) 0.0677(19) -0.0106(14) 0.0459(18) -0.0084(16)
C8 0.152(4) 0.0490(18) 0.066(2) -0.0003(15) 0.058(2) 0.006(2)
C9 0.145(4) 0.0596(19) 0.062(2) 0.0225(16) 0.050(2) 0.043(2)
C10 0.099(2) 0.071(2) 0.0505(15) 0.0119(14) 0.0287(16) 0.0275(18)
C11 0.0704(17) 0.0472(14) 0.0424(13) 0.0064(11) 0.0273(12) 0.0109(12)
C12 0.0463(13) 0.0526(14) 0.0331(12) 0.0035(10) 0.0079(10) 0.0053(11)
C13 0.0494(14) 0.0719(18) 0.0397(13) -0.0015(12) 0.0088(11) 0.0019(13)
C14 0.0595(17) 0.0623(18) 0.0687(18) 0.0010(14) -0.0002(14) -0.0240(14)
C15 0.0511(15) 0.0474(15) 0.0725(18) -0.0071(13) 0.0022(13) -0.0083(12)
C16 0.0435(13) 0.0388(12) 0.0451(12) 0.0038(10) 0.0047(10) 0.0013(10)
C17 0.069(2) 0.133(3) 0.070(2) -0.009(2) 0.0256(16) -0.038(2)
C18 0.0550(19) 0.137(4) 0.065(2) -0.028(2) -0.0011(16) 0.008(2)
C19 0.0487(17) 0.136(3) 0.0652(19) -0.026(2) 0.0040(13) 0.0198(19)
C20 0.0468(19) 0.234(7) 0.046(2) 0.027(3) 0.0032(15) 0.002(3)
C21A 0.076(5) 0.066(4) 0.053(4) -0.003(3) -0.010(3) 0.010(4)
C21B 0.055(4) 0.068(4) 0.040(4) -0.004(2) 0.003(3) 0.000(3)
N1 0.0498(12) 0.0472(12) 0.0533(12) -0.0041(9) 0.0057(10) 0.0063(9)
N2 0.0413(11) 0.0386(11) 0.0545(12) -0.0018(9) 0.0042(9) -0.0039(8)
N3 0.0422(12) 0.0933(18) 0.0380(11) -0.0032(11) 0.0027(9) -0.0159(12)
O1 0.125(2) 0.151(3) 0.0818(19) -0.0142(18) -0.0317(18) -0.022(2)
O2 0.0764(16) 0.151(3) 0.0648(15) -0.0167(16) -0.0042(12) 0.0021(17)
O3 0.0740(16) 0.159(3) 0.0555(14) -0.0131(17) -0.0048(12) 0.0103(18)
O4 0.134(3) 0.199(4) 0.110(3) 0.053(3) -0.041(2) -0.032(3)
O5 0.203(5) 0.218(5) 0.273(7) 0.059(5) 0.080(5) 0.080(4)

loop_
_atom_type_symbol
_atom_type_description
_atom_type_scat_dispersion_real
_atom_type_scat_dispersion_imag
_atom_type_scat_source
C C 0.0033 0.0016 'International Tables Vol C Tables 4.2.6.8 and 6.1.1.4'
H H 0.0000 0.0000 'International Tables Vol C Tables 4.2.6.8 and 6.1.1.4'
N N 0.0061 0.0033 'International Tables Vol C Tables 4.2.6.8 and 6.1.1.4'
O O 0.0106 0.0060 'International Tables Vol C Tables 4.2.6.8 and 6.1.1.4'

loop_
_geom_angle_atom_site_label_1
_geom_angle_atom_site_label_2
_geom_angle_atom_site_label_3
_geom_angle
_geom_angle_site_symmetry_1
_geom_angle_site_symmetry_3
_geom_angle_publ_flag
N1 C1 C2 123.8(3) . . ?
C1 C2 C3 118.2(3) . . ?
C4 C3 C2 120.1(3) . . ?
C3 C4 C16 117.2(2) . . ?
C3 C4 C5 123.5(2) . . ?
C16 C4 C5 119.3(2) . . ?
C6 C5 C4 111.1(2) . . ?
C7 C6 C11 119.2(3) . . ?
C7 C6 C5 119.4(3) . . ?
C11 C6 C5 121.4(2) . . ?
C8 C7 C6 122.2(4) . . ?
C7 C8 C9 119.3(3) . . ?
C8 C9 C10 119.8(3) . . ?
C11 C10 C9 120.6(3) . . ?
C10 C11 C6 118.9(3) . . ?
C10 C11 C12 115.3(3) . . ?
C6 C11 C12 125.7(2) . . ?
N2 C12 C13 107.5(2) . . ?
N2 C12 C11 118.8(2) . . ?
C13 C12 C11 107.4(2) . . ?
N3 C13 C12 112.6(2) . . ?
N3 C14 C15 110.9(2) . . ?
N2 C15 C14 109.8(2) . . ?
N1 C16 C4 123.2(2) . . ?
N1 C16 N2 118.0(2) . . ?
C4 C16 N2 118.4(2) . . ?
O1 C18 O2 123.4(4) . . ?
O1 C18 C19 121.0(4) . . ?
O2 C18 C19 115.6(3) . . ?
C19 C19 C18 124.8(5) 5_556 . ?
O4 C20 O3 121.4(4) . . ?
O4 C20 C21A 102.6(6) . . ?
O3 C20 C21A 136.0(7) . . ?
O4 C20 C21B 137.1(6) . . ?
O3 C20 C21B 101.6(6) . . ?
C21A C20 C21B 34.5(3) . . ?
C21A C21A C20 163.4(6) 2 . ?
C21B C21B C20 161.4(4) 2 . ?
C16 N1 C1 117.5(2) . . ?
C16 N2 C15 114.9(2) . . ?
C16 N2 C12 120.32(19) . . ?
C15 N2 C12 109.49(19) . . ?
C14 N3 C13 110.8(2) . . ?
C14 N3 C17 112.0(3) . . ?
C13 N3 C17 111.6(2) . . ?

loop_
_geom_bond_atom_site_label_1
_geom_bond_atom_site_label_2
_geom_bond_distance
_geom_bond_site_symmetry_2
_geom_bond_publ_flag
C1 N1 1.338(4) . ?
C1 C2 1.357(4) . ?
C2 C3 1.384(5) . ?
C3 C4 1.369(4) . ?
C4 C16 1.403(3) . ?
C4 C5 1.496(4) . ?
C5 C6 1.496(4) . ?
C6 C7 1.389(4) . ?
C6 C11 1.390(4) . ?
C7 C8 1.353(5) . ?
C8 C9 1.381(6) . ?
C9 C10 1.396(5) . ?
C10 C11 1.390(4) . ?
C11 C12 1.528(4) . ?
C12 N2 1.478(3) . ?
C12 C13 1.518(3) . ?
C13 N3 1.478(4) . ?
C14 N3 1.477(4) . ?
C14 C15 1.498(4) . ?
C15 N2 1.462(3) . ?
C16 N1 1.326(3) . ?
C16 N2 1.405(3) . ?
C17 N3 1.491(4) . ?
C18 O1 1.201(4) . ?
C18 O2 1.314(5) . ?
C18 C19 1.471(6) . ?
C19 C19 1.322(6) 5_556 ?
C20 O4 1.199(7) . ?
C20 O3 1.234(7) . ?
C20 C21A 1.504(7) . ?
C20 C21B 1.613(7) . ?
C21A C21A 0.934(11) 2 ?
C21B C21B 0.765(9) 2 ?
